data_4033588
loop_
_publ_author_name
'Bodzioch, Agnieszka'
'Pomik\/lo, Dominika'
'Celeda, Ma\/lgorzata'
'Pietrzak, Anna'
'Kaszy\'nski, Piotr'

_publ_section_title
;
 3-Substituted Benzo[ e][1,2,4]triazines: Synthesis and Electronic Effects
 of the C(3) Substituent.
;
_journal_issue 10
_journal_name_full 'The Journal of organic chemistry'
_journal_page_first 6377
_journal_page_last 6394
_journal_paper_doi 10.1021/acs.joc.9b00716
_journal_volume 84
_journal_year 2019
_chemical_formula_moiety 'C13 H9 N3'
_chemical_formula_sum 'C13 H9 N3'
_chemical_formula_weight 207.23
_space_group_crystal_system monoclinic
_space_group_IT_number 15
_space_group_name_Hall '-C 2yc'
_space_group_name_H-M_alt 'C 1 2/c 1'
_symmetry_space_group_name_Hall '-C 2yc'
_symmetry_space_group_name_H-M 'C 1 2/c 1'
_atom_sites_solution_hydrogens geom
_atom_sites_solution_primary other
_audit_creation_method SHELXL-2018/1
_audit_update_record
;
2018-10-16 deposited with the CCDC.    2019-03-12 downloaded from the CCDC.
;
_cell_angle_alpha 90
_cell_angle_beta 104.969(2)
_cell_angle_gamma 90
_cell_formula_units_Z 8
_cell_length_a 11.5247(3)
_cell_length_b 8.38410(10)
_cell_length_c 21.2450(4)
_cell_measurement_reflns_used 15225
_cell_measurement_temperature 100(2)
_cell_measurement_theta_max 79.7270
_cell_measurement_theta_min 4.2160
_cell_volume 1983.12(7)
_computing_cell_refinement 'CrysAlisPro 1.171.39.45g (Rigaku OD, 2018)'
_computing_data_collection 'CrysAlisPro 1.171.39.45g (Rigaku OD, 2018)'
_computing_data_reduction 'CrysAlisPro 1.171.39.45g (Rigaku OD, 2018)'
_computing_structure_refinement 'SHELXL-2018/1 (Sheldrick, 2018)'
_computing_structure_solution 'ShelXT (Sheldrick, 2015)'
_diffrn_ambient_temperature 100(2)
_diffrn_measured_fraction_theta_full 1.000
_diffrn_measured_fraction_theta_max 0.997
_diffrn_measurement_device_type 'SuperNova, Dual, Cu at home/near, Pilatus 200K'
_diffrn_measurement_method '\w scans'
_diffrn_radiation_type CuK\a
_diffrn_radiation_wavelength 1.54184
_diffrn_reflns_av_R_equivalents 0.0397
_diffrn_reflns_av_unetI/netI 0.0170
_diffrn_reflns_Laue_measured_fraction_full 1.000
_diffrn_reflns_Laue_measured_fraction_max 0.997
_diffrn_reflns_limit_h_max 14
_diffrn_reflns_limit_h_min -13
_diffrn_reflns_limit_k_max 10
_diffrn_reflns_limit_k_min -10
_diffrn_reflns_limit_l_max 26
_diffrn_reflns_limit_l_min -26
_diffrn_reflns_number 21586
_diffrn_reflns_point_group_measured_fraction_full 1.000
_diffrn_reflns_point_group_measured_fraction_max 0.997
_diffrn_reflns_theta_full 67.684
_diffrn_reflns_theta_max 74.501
_diffrn_reflns_theta_min 4.308
_diffrn_source 'micro-focus sealed X-ray tube'
_exptl_absorpt_coefficient_mu 0.683
_exptl_absorpt_correction_T_max 1.000
_exptl_absorpt_correction_T_min 0.867
_exptl_absorpt_correction_type gaussian
_exptl_absorpt_process_details
;
CrysAlisPro 1.171.39.45g (Rigaku Oxford Diffraction, 2018)
Numerical absorption correction based on gaussian integration over
            a multifaceted crystal model
Empirical absorption correction using spherical harmonics,
 implemented in SCALE3 ABSPACK scaling algorithm.
;
_exptl_crystal_colour yellow
_exptl_crystal_density_diffrn 1.388
_exptl_crystal_description plates
_exptl_crystal_F_000 864
_exptl_crystal_size_max 0.136
_exptl_crystal_size_mid 0.086
_exptl_crystal_size_min 0.017
_refine_diff_density_max 0.235
_refine_diff_density_min -0.153
_refine_diff_density_rms 0.035
_refine_ls_extinction_method none
_refine_ls_goodness_of_fit_ref 1.061
_refine_ls_hydrogen_treatment constr
_refine_ls_matrix_type full
_refine_ls_number_parameters 145
_refine_ls_number_reflns 2020
_refine_ls_number_restraints 0
_refine_ls_restrained_S_all 1.061
_refine_ls_R_factor_all 0.0357
_refine_ls_R_factor_gt 0.0322
_refine_ls_shift/su_max 0.001
_refine_ls_shift/su_mean 0.000
_refine_ls_structure_factor_coef Fsqd
_refine_ls_weighting_details 'w=1/[\s^2^(Fo^2^)+(0.0499P)^2^+0.9245P] where P=(Fo^2^+2Fc^2^)/3'
_refine_ls_weighting_scheme calc
_refine_ls_wR_factor_gt 0.0900
_refine_ls_wR_factor_ref 0.0929
_reflns_Friedel_coverage 0.000
_reflns_number_gt 1821
_reflns_number_total 2020
_reflns_threshold_expression 'I > 2\s(I)'
_cod_data_source_file jo9b00716_si_002.cif
_cod_data_source_block r5
_cod_depositor_comments 'Adding full bibliography for 4033587--4033588.cif.'
_cod_database_code 4033588
_shelx_shelxl_version_number 2018/1
_shelx_space_group_comment
;
The symmetry employed for this shelxl refinement is uniquely defined
by the following loop, which should always be used as a source of
symmetry information in preference to the above space-group names.
They are only intended as comments.
;

loop_
_space_group_symop_operation_xyz
'x, y, z'
'-x, y, -z+1/2'
'x+1/2, y+1/2, z'
'-x+1/2, y+1/2, -z+1/2'
'-x, -y, -z'
'x, -y, z-1/2'
'-x+1/2, -y+1/2, -z'
'x+1/2, -y+1/2, z-1/2'

loop_
_atom_site_label
_atom_site_type_symbol
_atom_site_fract_x
_atom_site_fract_y
_atom_site_fract_z
_atom_site_U_iso_or_equiv
_atom_site_adp_type
_atom_site_occupancy
_atom_site_site_symmetry_order
_atom_site_calc_flag
_atom_site_refinement_flags_posn
_atom_site_refinement_flags_adp
N10 N 0.57956(7) 0.75553(9) 0.53013(4) 0.0184(2) Uani 1 1 d . .
N2 N 0.73683(7) 0.56697(10) 0.57324(4) 0.0204(2) Uani 1 1 d . .
N3 N 0.75659(7) 0.62593(10) 0.63208(4) 0.0212(2) Uani 1 1 d . .
C1 C 0.64795(8) 0.63273(11) 0.52411(4) 0.0175(2) Uani 1 1 d . .
C9 C 0.59841(8) 0.81660(11) 0.59098(4) 0.0177(2) Uani 1 1 d . .
C11 C 0.62986(8) 0.55502(11) 0.45970(4) 0.0180(2) Uani 1 1 d . .
C12 C 0.70464(9) 0.43084(11) 0.45036(5) 0.0207(2) Uani 1 1 d . .
H12 H 0.767212 0.396975 0.484861 0.025 Uiso 1 1 calc R U
C8 C 0.52922(9) 0.94616(11) 0.60389(5) 0.0205(2) Uani 1 1 d . .
H8 H 0.471543 0.993624 0.570275 0.025 Uiso 1 1 calc R U
C16 C 0.53610(9) 0.60448(11) 0.40733(5) 0.0205(2) Uani 1 1 d . .
H16 H 0.485292 0.686326 0.413010 0.025 Uiso 1 1 calc R U
C4 C 0.68792(8) 0.74929(11) 0.64289(5) 0.0184(2) Uani 1 1 d . .
C7 C 0.54823(9) 1.00063(11) 0.66637(5) 0.0218(2) Uani 1 1 d . .
H7 H 0.502040 1.084808 0.674953 0.026 Uiso 1 1 calc R U
C15 C 0.51865(9) 0.53176(12) 0.34686(5) 0.0236(2) Uani 1 1 d . .
H15 H 0.456484 0.565503 0.312119 0.028 Uiso 1 1 calc R U
C5 C 0.70625(9) 0.80932(12) 0.70700(5) 0.0211(2) Uani 1 1 d . .
H5 H 0.765215 0.765491 0.740996 0.025 Uiso 1 1 calc R U
C14 C 0.59375(9) 0.40879(12) 0.33810(5) 0.0232(2) Uani 1 1 d . .
H14 H 0.582115 0.360664 0.297504 0.028 Uiso 1 1 calc R U
C13 C 0.68617(9) 0.35783(12) 0.39002(5) 0.0229(2) Uani 1 1 d . .
H13 H 0.735797 0.274557 0.384326 0.027 Uiso 1 1 calc R U
C6 C 0.63677(9) 0.93187(12) 0.71848(5) 0.0219(2) Uani 1 1 d . .
H6 H 0.647384 0.970598 0.760611 0.026 Uiso 1 1 calc R U

loop_
_atom_site_aniso_label
_atom_site_aniso_U_11
_atom_site_aniso_U_22
_atom_site_aniso_U_33
_atom_site_aniso_U_23
_atom_site_aniso_U_13
_atom_site_aniso_U_12
N10 0.0181(4) 0.0184(4) 0.0191(4) 0.0018(3) 0.0054(3) -0.0009(3)
N2 0.0201(4) 0.0228(4) 0.0183(4) 0.0009(3) 0.0048(3) 0.0024(3)
N3 0.0207(4) 0.0238(4) 0.0189(4) 0.0011(3) 0.0050(3) 0.0020(3)
C1 0.0161(5) 0.0177(4) 0.0196(5) 0.0028(3) 0.0061(4) -0.0023(3)
C9 0.0164(5) 0.0186(4) 0.0190(4) 0.0018(3) 0.0061(4) -0.0030(3)
C11 0.0182(5) 0.0177(4) 0.0188(4) 0.0018(3) 0.0064(4) -0.0038(3)
C12 0.0193(5) 0.0206(5) 0.0220(5) 0.0015(3) 0.0050(4) -0.0012(4)
C8 0.0183(5) 0.0206(5) 0.0228(5) 0.0024(4) 0.0059(4) 0.0005(4)
C16 0.0207(5) 0.0189(4) 0.0221(5) 0.0012(3) 0.0062(4) 0.0003(4)
C4 0.0167(5) 0.0197(5) 0.0198(5) 0.0017(3) 0.0064(4) -0.0019(4)
C7 0.0215(5) 0.0196(4) 0.0269(5) -0.0006(4) 0.0112(4) -0.0002(4)
C15 0.0238(5) 0.0251(5) 0.0201(5) 0.0016(4) 0.0026(4) -0.0017(4)
C5 0.0202(5) 0.0241(5) 0.0185(5) 0.0022(4) 0.0039(4) -0.0015(4)
C14 0.0262(5) 0.0241(5) 0.0201(5) -0.0039(4) 0.0073(4) -0.0054(4)
C13 0.0227(5) 0.0206(5) 0.0271(5) -0.0024(4) 0.0096(4) -0.0007(4)
C6 0.0240(5) 0.0236(5) 0.0198(5) -0.0019(3) 0.0088(4) -0.0046(4)

loop_
_atom_type_symbol
_atom_type_description
_atom_type_scat_dispersion_real
_atom_type_scat_dispersion_imag
_atom_type_scat_source
C C 0.0181 0.0091 'International Tables Vol C Tables 4.2.6.8 and 6.1.1.4'
H H 0.0000 0.0000 'International Tables Vol C Tables 4.2.6.8 and 6.1.1.4'
N N 0.0311 0.0180 'International Tables Vol C Tables 4.2.6.8 and 6.1.1.4'

loop_
_geom_angle_atom_site_label_1
_geom_angle_atom_site_label_2
_geom_angle_atom_site_label_3
_geom_angle
C1 N10 C9 115.70(8)
N3 N2 C1 119.05(8)
N2 N3 C4 118.97(8)
N10 C1 N2 125.76(8)
N10 C1 C11 119.11(8)
N2 C1 C11 115.13(8)
N10 C9 C8 121.02(9)
N10 C9 C4 119.79(8)
C8 C9 C4 119.20(9)
C12 C11 C16 119.06(9)
C12 C11 C1 120.93(9)
C16 C11 C1 120.01(9)
C13 C12 C11 120.47(9)
C13 C12 H12 119.8
C11 C12 H12 119.8
C7 C8 C9 119.17(9)
C7 C8 H8 120.4
C9 C8 H8 120.4
C15 C16 C11 120.21(9)
C15 C16 H16 119.9
C11 C16 H16 119.9
N3 C4 C5 119.01(8)
N3 C4 C9 120.69(8)
C5 C4 C9 120.29(9)
C8 C7 C6 121.62(9)
C8 C7 H7 119.2
C6 C7 H7 119.2
C16 C15 C14 120.22(9)
C16 C15 H15 119.9
C14 C15 H15 119.9
C6 C5 C4 119.45(9)
C6 C5 H5 120.3
C4 C5 H5 120.3
C13 C14 C15 119.92(9)
C13 C14 H14 120.0
C15 C14 H14 120.0
C12 C13 C14 120.12(9)
C12 C13 H13 119.9
C14 C13 H13 119.9
C5 C6 C7 120.25(9)
C5 C6 H6 119.9
C7 C6 H6 119.9

loop_
_geom_bond_atom_site_label_1
_geom_bond_atom_site_label_2
_geom_bond_distance
N10 C1 1.3228(12)
N10 C9 1.3549(12)
N2 N3 1.3082(11)
N2 C1 1.3749(12)
N3 C4 1.3574(12)
C1 C11 1.4809(12)
C9 C8 1.4156(13)
C9 C4 1.4181(13)
C11 C12 1.3980(13)
C11 C16 1.3988(13)
C12 C13 1.3865(13)
C12 H12 0.9300
C8 C7 1.3669(13)
C8 H8 0.9300
C16 C15 1.3889(13)
C16 H16 0.9300
C4 C5 1.4158(13)
C7 C6 1.4197(14)
C7 H7 0.9300
C15 C14 1.3892(14)
C15 H15 0.9300
C5 C6 1.3628(14)
C5 H5 0.9300
C14 C13 1.3881(14)
C14 H14 0.9300
C13 H13 0.9300
C6 H6 0.9300
